data_1526568
loop_
_publ_author_name
'Kay, M.I.'

_publ_section_title
;
 The structure of sodium nitrite at 150, 185, 225 C
;
_journal_name_full Ferroelectrics
_journal_page_first 235
_journal_page_last 243
_journal_volume 4
_journal_year 1972
_chemical_formula_sum 'N Na O2'
_chemical_name_systematic 'Na (N O2)'
_space_group_IT_number 44
_symmetry_space_group_name_Hall 'I -2 -2'
_symmetry_space_group_name_H-M 'I m 2 m'
_cell_angle_alpha 90
_cell_angle_beta 90
_cell_angle_gamma 90
_cell_formula_units_Z 2
_cell_length_a 3.642
_cell_length_b 5.653
_cell_length_c 5.375
_cell_volume 110.662
_citation_journal_id_ASTM FEROA8
_cod_data_source_file Kay_FEROA8_1972_876.cif
_cod_data_source_block N1Na1O2
_cod_original_cell_volume 110.6617
_cod_original_sg_symbol_Hall 'I 2 -2 (y,z,x)'
_cod_original_formula_sum 'N1 Na1 O2'
_cod_database_code 1526568

loop_
_symmetry_equiv_pos_as_xyz
x,y,z
-x,y,-z
x,y,-z
-x,y,z
x+1/2,y+1/2,z+1/2
-x+1/2,y+1/2,-z+1/2
x+1/2,y+1/2,-z+1/2
-x+1/2,y+1/2,z+1/2

loop_
_atom_site_label
_atom_site_type_symbol
_atom_site_fract_x
_atom_site_fract_y
_atom_site_fract_z
_atom_site_occupancy
_atom_site_U_iso_or_equiv
N1 N+3 0 0.0689 0 1 0.0
O1 O-2 0 -0.0489 0.1951 1 0.0
Na1 Na+1 0 0.5368 0 1 0.0
